data_4313384
loop_
_publ_author_name
'Maria Careri'
'Lisa Elviri'
'Maurizio Lanfranchi'
'Luciano Marchi\`o'
'Clara Mora'
'Maria Angela Pellinghelli'

_publ_contact_author
;
     Dr. Luciano Marchi\`o
     Dip. Chimica Generale ed Inorganica, Chimica Analitica,
     Chimica Fisica. Parco Area Scienze 17/a. Parma. Italy
;
_publ_contact_author_address
;    Dip. Chimica Generale ed Inorganica, Chimica Analitica,
     Chimica Fisica. Parco Area Scienze 17/a. Parma. Italy
;
_publ_contact_author_email marchio@unipr.it
_publ_contact_author_fax '+39 0521 905557'
_publ_contact_author_phone '+39 0521 905424'
_publ_section_title
;
 Versatile Ligand Behavior of
 Hydrotris(4-ethyl-3-methyl-5-thioxo-1,2,4-triazolyl)borate. Syntheses and
 Crystal Structures of Cu(I) and Bi(III) Complexes
;
_journal_name_full 'Inorganic Chemistry'
_journal_page_first 2109
_journal_page_last 2114
_journal_paper_doi 10.1021/ic025939v
_journal_volume 42
_journal_year 2003
_chemical_formula_moiety 'C30H50B2BiN18S6 +1, NO3 -1, 2(CHCl3)'
_chemical_formula_sum 'C32 H52 B2 Bi Cl6 N19 O3 S6'
_chemical_formula_weight 1386.59
_chemical_name_systematic
;
 ?
;
_space_group_IT_number 2
_symmetry_cell_setting triclinic
_symmetry_space_group_name_Hall '-P 1'
_symmetry_space_group_name_H-M 'P -1'
_atom_sites_solution_hydrogens geom
_atom_sites_solution_primary direct
_atom_sites_solution_secondary difmap
_audit_creation_method SHELXL-97
_cell_angle_alpha 86.003(3)
_cell_angle_beta 73.505(3)
_cell_angle_gamma 88.433(2)
_cell_formula_units_Z 2
_cell_length_a 11.3820(16)
_cell_length_b 13.3650(19)
_cell_length_c 19.298(3)
_cell_measurement_reflns_used 2874
_cell_measurement_temperature 293(2)
_cell_measurement_theta_max 26.00
_cell_measurement_theta_min 1.83
_cell_volume 2807.9(7)
_computing_data_reduction SAINT
_computing_molecular_graphics 'Ortep3 for windows'
_computing_structure_refinement 'SHELXL-97 (Sheldrick, 1997)'
_computing_structure_solution SIR97
_diffrn_ambient_temperature 293(2)
_diffrn_measured_fraction_theta_full 0.978
_diffrn_measured_fraction_theta_max 0.978
_diffrn_measurement_device_type 'Bruker AXS Smart 1000'
_diffrn_measurement_method omega-scan
_diffrn_radiation_monochromator graphite
_diffrn_radiation_source 'fine-focus sealed tube'
_diffrn_radiation_type MoK\a
_diffrn_radiation_wavelength 0.71073
_diffrn_reflns_av_R_equivalents 0.0633
_diffrn_reflns_av_sigmaI/netI 0.2503
_diffrn_reflns_limit_h_max 12
_diffrn_reflns_limit_h_min -14
_diffrn_reflns_limit_k_max 16
_diffrn_reflns_limit_k_min -16
_diffrn_reflns_limit_l_max 23
_diffrn_reflns_limit_l_min -20
_diffrn_reflns_number 15884
_diffrn_reflns_theta_full 26.00
_diffrn_reflns_theta_max 26.00
_diffrn_reflns_theta_min 1.83
_exptl_absorpt_coefficient_mu 3.700
_exptl_absorpt_correction_T_max 1.000
_exptl_absorpt_correction_T_min 0.884
_exptl_absorpt_correction_type empirical
_exptl_absorpt_process_details SABABS
_exptl_crystal_colour red
_exptl_crystal_density_diffrn 1.640
_exptl_crystal_density_method 'not measured'
_exptl_crystal_description block
_exptl_crystal_F_000 1384
_exptl_crystal_size_max 0.27
_exptl_crystal_size_mid 0.25
_exptl_crystal_size_min 0.22
_refine_diff_density_max 0.752
_refine_diff_density_min -0.509
_refine_diff_density_rms 0.092
_refine_ls_extinction_method none
_refine_ls_goodness_of_fit_ref 0.737
_refine_ls_hydrogen_treatment mixed
_refine_ls_matrix_type full
_refine_ls_number_parameters 629
_refine_ls_number_reflns 10778
_refine_ls_number_restraints 0
_refine_ls_restrained_S_all 0.737
_refine_ls_R_factor_all 0.1727
_refine_ls_R_factor_gt 0.0527
_refine_ls_shift/su_max 0.001
_refine_ls_shift/su_mean 0.000
_refine_ls_structure_factor_coef Fsqd
_refine_ls_weighting_details 'calc w=1/[\s^2^(Fo^2^)+(0.0210P)^2^+0.0000P] where P=(Fo^2^+2Fc^2^)/3'
_refine_ls_weighting_scheme calc
_refine_ls_wR_factor_gt 0.0764
_refine_ls_wR_factor_ref 0.0973
_reflns_number_gt 3909
_reflns_number_total 10778
_reflns_threshold_expression >2sigma(I)
_cod_data_source_file ic025939vsi20021128_101736_2.cif
_cod_data_source_block cm10
_cod_depositor_comments
;
The following automatic conversions were performed:

'_symmetry_cell_setting' value 'Triclinic' changed to 'triclinic'
according to the built-in table from CIF Core dictionary named
'cif_core.dic' version 2.4.1 from 2010-06-29.

Automatic conversion script
Id: cif_fix_values 1646 2011-03-28 12:23:43Z adriana 
;
_cod_database_code 4313384

loop_
_symmetry_equiv_pos_as_xyz
'x, y, z'
'-x, -y, -z'

loop_
_atom_site_label
_atom_site_type_symbol
_atom_site_fract_x
_atom_site_fract_y
_atom_site_fract_z
_atom_site_U_iso_or_equiv
_atom_site_adp_type
_atom_site_occupancy
_atom_site_symmetry_multiplicity
_atom_site_calc_flag
_atom_site_refinement_flags
_atom_site_disorder_assembly
_atom_site_disorder_group
C1 C 0.5009(13) 0.7233(9) 0.1740(7) 0.127(5) Uani 1 1 d . . .
H3 H 0.4144 0.7383 0.1969 0.152 Uiso 1 1 calc R . .
C2 C 0.9857(10) 0.2648(9) 0.5284(7) 0.119(5) Uani 1 1 d . . .
H4 H 0.9410 0.2654 0.5799 0.142 Uiso 1 1 calc R . .
C11 C 0.6266(9) 0.3808(7) 0.3809(5) 0.053(3) Uani 1 1 d . . .
C12 C 0.5984(10) 0.0962(8) 0.3937(5) 0.055(3) Uani 1 1 d . . .
C13 C 0.4493(9) 0.2572(7) 0.2686(7) 0.054(3) Uani 1 1 d . . .
C14 C 0.9248(9) 0.1060(7) 0.0778(5) 0.051(3) Uani 1 1 d . . .
C15 C 0.9715(9) 0.3898(8) 0.0936(4) 0.045(3) Uani 1 1 d . . .
C16 C 1.0989(9) 0.1934(7) 0.2109(6) 0.051(3) Uani 1 1 d . . .
C21 C 0.6199(11) 0.3888(8) 0.4957(6) 0.070(3) Uani 1 1 d . . .
C22 C 0.4474(12) -0.0130(9) 0.4078(6) 0.068(3) Uani 1 1 d . . .
C23 C 0.3216(11) 0.3886(9) 0.2779(7) 0.063(3) Uani 1 1 d . . .
C24 C 0.9339(10) 0.1413(7) -0.0373(5) 0.057(3) Uani 1 1 d . . .
C25 C 1.1268(11) 0.4891(8) 0.0821(5) 0.053(3) Uani 1 1 d . . .
C26 C 1.2327(9) 0.0661(7) 0.1919(7) 0.059(3) Uani 1 1 d . . .
C31 C 0.7916(11) 0.4923(8) 0.4036(6) 0.094(4) Uani 1 1 d . . .
H31A H 0.8332 0.4894 0.4411 0.113 Uiso 1 1 calc R . .
H31B H 0.8485 0.4705 0.3594 0.113 Uiso 1 1 calc R . .
C32 C 0.6656(11) -0.0882(8) 0.3946(7) 0.100(4) Uani 1 1 d . . .
H32A H 0.6256 -0.1466 0.4236 0.120 Uiso 1 1 calc R . .
H32B H 0.7271 -0.0663 0.4161 0.120 Uiso 1 1 calc R . .
C33 C 0.3955(10) 0.3164(7) 0.1564(6) 0.084(3) Uani 1 1 d . . .
H33A H 0.3163 0.3359 0.1500 0.100 Uiso 1 1 calc R . .
H33B H 0.4126 0.2481 0.1423 0.100 Uiso 1 1 calc R . .
C34 C 0.7652(10) 0.0228(7) 0.0337(5) 0.079(3) Uani 1 1 d . . .
H34A H 0.7559 -0.0210 0.0771 0.095 Uiso 1 1 calc R . .
H34B H 0.7810 -0.0190 -0.0072 0.095 Uiso 1 1 calc R . .
C35 C 0.9188(9) 0.5716(7) 0.1083(5) 0.071(3) Uani 1 1 d . . .
H35A H 0.8415 0.5526 0.1013 0.086 Uiso 1 1 calc R . .
H35B H 0.9516 0.6268 0.0733 0.086 Uiso 1 1 calc R . .
C36 C 1.1470(10) 0.1148(7) 0.3239(5) 0.080(3) Uani 1 1 d . . .
H36A H 1.1124 0.1767 0.3449 0.096 Uiso 1 1 calc R . .
H36B H 1.2273 0.1054 0.3317 0.096 Uiso 1 1 calc R . .
C41 C 0.7483(10) 0.5972(8) 0.3914(5) 0.106(4) Uani 1 1 d . . .
H41A H 0.7124 0.6002 0.3519 0.158 Uiso 1 1 calc R . .
H41B H 0.8165 0.6421 0.3800 0.158 Uiso 1 1 calc R . .
H41C H 0.6883 0.6165 0.4344 0.158 Uiso 1 1 calc R . .
C42 C 0.7267(13) -0.1171(9) 0.3199(7) 0.155(6) Uani 1 1 d . . .
H42A H 0.6671 -0.1434 0.2996 0.233 Uiso 1 1 calc R . .
H42B H 0.7881 -0.1674 0.3212 0.233 Uiso 1 1 calc R . .
H42C H 0.7646 -0.0593 0.2906 0.233 Uiso 1 1 calc R . .
C43 C 0.4931(10) 0.3850(9) 0.1078(5) 0.112(4) Uani 1 1 d . . .
H43A H 0.5024 0.4418 0.1335 0.168 Uiso 1 1 calc R . .
H43B H 0.4691 0.4076 0.0654 0.168 Uiso 1 1 calc R . .
H43C H 0.5695 0.3492 0.0936 0.168 Uiso 1 1 calc R . .
C44 C 0.6488(10) 0.0798(9) 0.0394(6) 0.123(5) Uani 1 1 d . . .
H44A H 0.6377 0.1272 0.0759 0.184 Uiso 1 1 calc R . .
H44B H 0.5813 0.0340 0.0524 0.184 Uiso 1 1 calc R . .
H44C H 0.6524 0.1147 -0.0063 0.184 Uiso 1 1 calc R . .
C45 C 0.8951(9) 0.6073(7) 0.1838(5) 0.097(4) Uani 1 1 d . . .
H45A H 0.8563 0.5549 0.2187 0.146 Uiso 1 1 calc R . .
H45B H 0.8426 0.6653 0.1888 0.146 Uiso 1 1 calc R . .
H45C H 0.9714 0.6242 0.1918 0.146 Uiso 1 1 calc R . .
C46 C 1.0665(9) 0.0291(8) 0.3617(5) 0.100(4) Uani 1 1 d . . .
H46A H 0.9886 0.0359 0.3517 0.151 Uiso 1 1 calc R . .
H46B H 1.0547 0.0294 0.4130 0.151 Uiso 1 1 calc R . .
H46C H 1.1046 -0.0330 0.3446 0.151 Uiso 1 1 calc R . .
C51 C 0.6505(10) 0.4194(7) 0.5610(5) 0.095(4) Uani 1 1 d . . .
H51A H 0.5953 0.3878 0.6036 0.143 Uiso 1 1 calc R . .
H51B H 0.6430 0.4910 0.5629 0.143 Uiso 1 1 calc R . .
H51C H 0.7331 0.3993 0.5587 0.143 Uiso 1 1 calc R . .
C52 C 0.3865(9) -0.1132(6) 0.4088(5) 0.091(4) Uani 1 1 d . . .
H52A H 0.2999 -0.1071 0.4309 0.137 Uiso 1 1 calc R . .
H52B H 0.4202 -0.1632 0.4360 0.137 Uiso 1 1 calc R . .
H52C H 0.4010 -0.1325 0.3601 0.137 Uiso 1 1 calc R . .
C53 C 0.2459(9) 0.4711(7) 0.2593(6) 0.093(4) Uani 1 1 d . . .
H53A H 0.1971 0.4990 0.3029 0.140 Uiso 1 1 calc R . .
H53B H 0.1932 0.4461 0.2336 0.140 Uiso 1 1 calc R . .
H53C H 0.2979 0.5220 0.2294 0.140 Uiso 1 1 calc R . .
C54 C 0.9042(9) 0.1431(6) -0.1078(5) 0.080(3) Uani 1 1 d . . .
H54A H 0.8287 0.1790 -0.1040 0.119 Uiso 1 1 calc R . .
H54B H 0.8961 0.0757 -0.1199 0.119 Uiso 1 1 calc R . .
H54C H 0.9689 0.1759 -0.1450 0.119 Uiso 1 1 calc R . .
C55 C 1.1980(9) 0.5820(6) 0.0792(5) 0.076(3) Uani 1 1 d . . .
H55A H 1.2840 0.5670 0.0630 0.114 Uiso 1 1 calc R . .
H55B H 1.1783 0.6072 0.1265 0.114 Uiso 1 1 calc R . .
H55C H 1.1774 0.6317 0.0460 0.114 Uiso 1 1 calc R . .
C56 C 1.3122(9) -0.0169(7) 0.2060(5) 0.086(4) Uani 1 1 d . . .
H56A H 1.2635 -0.0663 0.2397 0.130 Uiso 1 1 calc R . .
H56B H 1.3728 0.0083 0.2259 0.130 Uiso 1 1 calc R . .
H56C H 1.3519 -0.0469 0.1614 0.130 Uiso 1 1 calc R . .
B1 B 0.4455(11) 0.2504(8) 0.4083(6) 0.059(3) Uani 1 1 d . . .
H1 H 0.3700 0.2531 0.4483 0.071 Uiso 1 1 calc R . .
B2 B 1.1138(10) 0.2235(8) 0.0700(6) 0.048(3) Uani 1 1 d . . .
H2 H 1.1910 0.2212 0.0313 0.057 Uiso 1 1 calc R . .
N1 N 0.8309(14) 0.2707(9) 0.7229(8) 0.113(4) Uiso 1 1 d . . .
N11 N 0.5400(7) 0.3223(5) 0.4233(4) 0.050(2) Uani 1 1 d . . .
N12 N 0.4888(8) 0.1416(6) 0.4036(4) 0.053(2) Uani 1 1 d . . .
N13 N 0.4147(7) 0.2872(6) 0.3374(5) 0.053(2) Uani 1 1 d . . .
N14 N 1.0174(7) 0.1678(5) 0.0457(4) 0.050(2) Uani 1 1 d . . .
N15 N 1.0771(8) 0.3370(6) 0.0798(4) 0.053(2) Uani 1 1 d . . .
N16 N 1.1382(7) 0.1755(5) 0.1398(4) 0.050(2) Uani 1 1 d . . .
N21 N 0.5369(8) 0.3254(6) 0.4952(4) 0.063(2) Uani 1 1 d . . .
N22 N 0.3974(8) 0.0715(7) 0.4110(4) 0.064(3) Uani 1 1 d . . .
N23 N 0.3375(8) 0.3691(6) 0.3414(5) 0.063(3) Uani 1 1 d . . .
N24 N 1.0228(8) 0.1916(5) -0.0258(4) 0.063(2) Uani 1 1 d . . .
N25 N 1.1767(7) 0.4010(7) 0.0719(4) 0.058(2) Uani 1 1 d . . .
N26 N 1.2185(8) 0.0956(6) 0.1291(5) 0.064(2) Uani 1 1 d . . .
N31 N 0.6812(8) 0.4251(6) 0.4262(5) 0.061(2) Uani 1 1 d . . .
N32 N 0.5735(9) -0.0069(7) 0.3966(4) 0.062(2) Uani 1 1 d . . .
N33 N 0.3906(8) 0.3205(7) 0.2323(5) 0.059(2) Uani 1 1 d . . .
N34 N 0.8696(7) 0.0880(5) 0.0244(5) 0.055(2) Uani 1 1 d . . .
N35 N 1.0049(9) 0.4855(6) 0.0941(4) 0.058(2) Uani 1 1 d . . .
N36 N 1.1609(8) 0.1240(6) 0.2442(5) 0.062(3) Uani 1 1 d . . .
O1 O 0.7811(9) 0.2814(6) 0.7866(5) 0.131(3) Uani 1 1 d . . .
O2 O 0.7712(9) 0.2455(7) 0.6849(5) 0.156(4) Uani 1 1 d . . .
O3 O 0.9342(10) 0.2808(12) 0.6980(6) 0.274(9) Uani 1 1 d . . .
S1 S 0.6691(2) 0.40569(18) 0.28926(13) 0.0613(7) Uani 1 1 d . . .
S2 S 0.7393(2) 0.14325(18) 0.37894(13) 0.0646(8) Uani 1 1 d . . .
S3 S 0.5457(2) 0.16387(19) 0.23302(14) 0.0636(8) Uani 1 1 d . . .
S4 S 0.8789(2) 0.05714(18) 0.16459(13) 0.0667(8) Uani 1 1 d . . .
S5 S 0.8268(2) 0.34658(18) 0.10570(13) 0.0606(8) Uani 1 1 d . . .
S6 S 1.0033(2) 0.28577(18) 0.25311(13) 0.0583(8) Uani 1 1 d . . .
Bi Bi 0.77791(4) 0.22965(3) 0.23772(2) 0.05549(14) Uani 1 1 d . . .
Cl1 Cl 0.5452(4) 0.6214(3) 0.2199(2) 0.1743(17) Uani 1 1 d . . .
Cl2 Cl 0.5885(4) 0.8255(3) 0.1774(3) 0.1833(18) Uani 1 1 d . . .
Cl3 Cl 0.5203(6) 0.7019(5) 0.0872(3) 0.267(3) Uani 1 1 d . . .
Cl4 Cl 0.8900(3) 0.2275(3) 0.48282(19) 0.1407(14) Uani 1 1 d . . .
Cl5 Cl 1.1102(4) 0.1831(3) 0.5185(2) 0.1810(17) Uani 1 1 d . . .
Cl6 Cl 1.0384(6) 0.3799(4) 0.4986(4) 0.319(4) Uani 1 1 d . . .

loop_
_atom_site_aniso_label
_atom_site_aniso_U_11
_atom_site_aniso_U_22
_atom_site_aniso_U_33
_atom_site_aniso_U_23
_atom_site_aniso_U_13
_atom_site_aniso_U_12
C1 0.163(13) 0.123(11) 0.115(11) 0.031(9) -0.079(10) -0.034(11)
C2 0.075(9) 0.122(11) 0.185(13) -0.023(10) -0.075(9) -0.004(9)
C11 0.064(8) 0.034(6) 0.067(8) -0.018(6) -0.027(7) 0.010(6)
C12 0.071(8) 0.051(7) 0.041(6) 0.009(5) -0.017(6) 0.006(7)
C13 0.044(8) 0.057(8) 0.071(9) 0.028(7) -0.038(7) -0.036(6)
C14 0.052(7) 0.039(6) 0.059(7) -0.003(5) -0.013(6) 0.004(6)
C15 0.055(8) 0.052(7) 0.033(6) 0.003(5) -0.020(5) -0.001(6)
C16 0.049(7) 0.047(7) 0.057(8) 0.002(6) -0.013(7) -0.009(6)
C21 0.095(10) 0.056(8) 0.066(9) -0.009(7) -0.032(8) -0.003(7)
C22 0.071(10) 0.056(8) 0.075(8) 0.029(7) -0.024(7) -0.021(8)
C23 0.063(9) 0.063(9) 0.069(9) 0.009(8) -0.030(8) -0.008(7)
C24 0.085(9) 0.045(7) 0.045(7) 0.000(6) -0.023(7) 0.008(6)
C25 0.064(8) 0.051(7) 0.044(6) -0.005(5) -0.014(6) -0.011(7)
C26 0.055(8) 0.048(7) 0.080(10) -0.007(7) -0.029(8) 0.008(6)
C31 0.138(12) 0.057(8) 0.105(9) -0.016(7) -0.059(9) -0.017(8)
C32 0.108(11) 0.060(8) 0.128(12) 0.010(8) -0.030(9) 0.007(8)
C33 0.087(9) 0.079(8) 0.110(10) -0.001(7) -0.067(8) -0.008(7)
C34 0.084(9) 0.076(8) 0.079(8) -0.008(6) -0.022(7) -0.030(8)
C35 0.085(9) 0.045(7) 0.078(9) -0.001(6) -0.017(7) 0.006(6)
C36 0.107(10) 0.082(8) 0.063(8) 0.007(6) -0.046(7) -0.001(8)
C41 0.124(11) 0.092(9) 0.106(10) -0.011(8) -0.039(8) -0.010(8)
C42 0.224(17) 0.127(12) 0.088(11) -0.004(9) -0.005(11) 0.060(12)
C43 0.126(11) 0.147(12) 0.065(8) 0.037(8) -0.035(8) -0.045(10)
C44 0.072(9) 0.184(14) 0.125(11) -0.051(10) -0.038(8) -0.009(9)
C45 0.112(10) 0.081(8) 0.083(9) -0.013(7) 0.001(8) -0.009(7)
C46 0.093(9) 0.105(10) 0.094(9) 0.031(8) -0.018(7) -0.021(8)
C51 0.122(10) 0.102(9) 0.079(8) -0.024(7) -0.051(8) -0.004(8)
C52 0.103(9) 0.060(7) 0.116(9) 0.036(6) -0.046(8) -0.038(7)
C53 0.088(9) 0.063(8) 0.137(11) 0.015(7) -0.053(8) -0.002(7)
C54 0.126(10) 0.055(7) 0.073(8) 0.001(6) -0.057(7) 0.004(7)
C55 0.098(9) 0.057(7) 0.075(7) 0.015(6) -0.031(7) -0.028(7)
C56 0.088(9) 0.064(8) 0.123(10) -0.013(7) -0.056(8) 0.025(7)
B1 0.064(9) 0.046(8) 0.070(9) -0.008(7) -0.021(8) 0.009(7)
B2 0.049(8) 0.051(8) 0.042(7) -0.002(6) -0.011(6) 0.000(7)
N11 0.060(6) 0.041(5) 0.044(6) 0.005(4) -0.010(5) 0.000(5)
N12 0.046(6) 0.060(6) 0.052(6) 0.009(4) -0.013(5) -0.006(5)
N13 0.046(6) 0.048(6) 0.072(7) 0.007(5) -0.029(5) -0.008(5)
N14 0.067(6) 0.039(5) 0.052(6) -0.008(4) -0.031(5) 0.001(5)
N15 0.066(7) 0.053(6) 0.046(5) 0.006(4) -0.025(5) -0.016(5)
N16 0.060(6) 0.042(5) 0.051(6) -0.006(5) -0.021(5) 0.010(5)
N21 0.084(7) 0.065(6) 0.038(6) -0.011(5) -0.012(5) 0.001(5)
N22 0.070(7) 0.057(6) 0.068(6) 0.014(5) -0.027(5) -0.017(6)
N23 0.045(6) 0.051(6) 0.095(8) -0.003(6) -0.025(6) -0.003(5)
N24 0.095(7) 0.056(5) 0.043(6) 0.002(4) -0.028(5) -0.017(5)
N25 0.057(6) 0.061(6) 0.061(6) -0.001(5) -0.023(5) -0.015(5)
N26 0.069(7) 0.058(6) 0.072(7) -0.003(5) -0.030(6) 0.003(5)
N31 0.079(7) 0.044(5) 0.062(6) -0.012(5) -0.021(6) -0.001(5)
N32 0.072(7) 0.057(6) 0.057(6) 0.016(5) -0.024(5) 0.001(6)
N33 0.061(6) 0.066(6) 0.063(7) 0.001(5) -0.037(6) -0.012(5)
N34 0.070(6) 0.045(5) 0.061(6) -0.006(5) -0.034(5) -0.009(5)
N35 0.077(8) 0.040(6) 0.060(6) 0.005(4) -0.028(5) -0.006(6)
N36 0.075(7) 0.049(6) 0.072(8) 0.011(5) -0.042(6) -0.009(5)
O1 0.172(9) 0.136(7) 0.093(7) -0.003(6) -0.049(6) 0.005(7)
O2 0.167(9) 0.198(10) 0.139(8) -0.027(7) -0.092(8) -0.042(8)
O3 0.103(9) 0.55(3) 0.174(11) -0.136(13) -0.015(8) -0.013(12)
S1 0.0722(19) 0.0557(17) 0.0539(18) 0.0030(14) -0.0147(15) -0.0150(15)
S2 0.0602(19) 0.0663(18) 0.0722(19) 0.0018(15) -0.0278(16) -0.0061(16)
S3 0.067(2) 0.0622(19) 0.070(2) -0.0158(15) -0.0293(17) -0.0014(16)
S4 0.083(2) 0.0565(18) 0.0587(18) 0.0025(15) -0.0173(16) -0.0119(16)
S5 0.0590(19) 0.0635(18) 0.0660(18) -0.0029(14) -0.0286(15) -0.0017(15)
S6 0.067(2) 0.0545(18) 0.0557(19) -0.0078(15) -0.0195(17) -0.0003(16)
Bi 0.0546(3) 0.0568(3) 0.0555(3) -0.00206(18) -0.01603(19) -0.0060(2)
Cl1 0.148(4) 0.152(4) 0.224(4) 0.058(3) -0.071(3) -0.009(3)
Cl2 0.187(4) 0.138(3) 0.249(5) 0.017(3) -0.102(4) -0.041(3)
Cl3 0.334(8) 0.347(7) 0.124(4) -0.023(4) -0.057(4) -0.108(6)
Cl4 0.103(3) 0.182(4) 0.152(3) -0.034(3) -0.055(3) -0.018(3)
Cl5 0.138(4) 0.217(5) 0.210(4) -0.004(4) -0.089(3) 0.008(4)
Cl6 0.370(9) 0.157(4) 0.558(11) 0.074(6) -0.350(9) -0.104(5)

loop_
_atom_type_symbol
_atom_type_description
_atom_type_scat_dispersion_real
_atom_type_scat_dispersion_imag
_atom_type_scat_source
C C 0.0033 0.0016 'International Tables Vol C Tables 4.2.6.8 and 6.1.1.4'
H H 0.0000 0.0000 'International Tables Vol C Tables 4.2.6.8 and 6.1.1.4'
B B 0.0013 0.0007 'International Tables Vol C Tables 4.2.6.8 and 6.1.1.4'
N N 0.0061 0.0033 'International Tables Vol C Tables 4.2.6.8 and 6.1.1.4'
O O 0.0106 0.0060 'International Tables Vol C Tables 4.2.6.8 and 6.1.1.4'
S S 0.1246 0.1234 'International Tables Vol C Tables 4.2.6.8 and 6.1.1.4'
Bi Bi -4.1077 10.2566 'International Tables Vol C Tables 4.2.6.8 and 6.1.1.4'
Cl Cl 0.1484 0.1585 'International Tables Vol C Tables 4.2.6.8 and 6.1.1.4'

loop_
_geom_angle_atom_site_label_1
_geom_angle_atom_site_label_2
_geom_angle_atom_site_label_3
_geom_angle
_geom_angle_site_symmetry_1
_geom_angle_site_symmetry_3
_geom_angle_publ_flag
Cl3 C1 Cl1 111.3(8) . . ?
Cl3 C1 Cl2 108.3(8) . . ?
Cl1 C1 Cl2 109.3(7) . . ?
Cl3 C1 H3 109.3 . . ?
Cl1 C1 H3 109.3 . . ?
Cl2 C1 H3 109.3 . . ?
Cl6 C2 Cl4 111.1(7) . . ?
Cl6 C2 Cl5 108.4(7) . . ?
Cl4 C2 Cl5 110.8(7) . . ?
Cl6 C2 H4 108.8 . . ?
Cl4 C2 H4 108.8 . . ?
Cl5 C2 H4 108.8 . . ?
N11 C11 N31 106.0(9) . . ?
N11 C11 S1 131.0(8) . . ?
N31 C11 S1 123.0(9) . . ?
N12 C12 N32 104.7(9) . . ?
N12 C12 S2 131.2(9) . . ?
N32 C12 S2 124.1(9) . . ?
N33 C13 N13 104.5(10) . . ?
N33 C13 S3 125.8(10) . . ?
N13 C13 S3 129.7(8) . . ?
N14 C14 N34 105.4(8) . . ?
N14 C14 S4 129.5(8) . . ?
N34 C14 S4 125.1(8) . . ?
N35 C15 N15 104.8(9) . . ?
N35 C15 S5 127.1(9) . . ?
N15 C15 S5 128.1(8) . . ?
N16 C16 N36 104.7(8) . . ?
N16 C16 S6 129.7(9) . . ?
N36 C16 S6 125.5(9) . . ?
N21 C21 N31 111.3(9) . . ?
N21 C21 C51 125.8(11) . . ?
N31 C21 C51 122.9(11) . . ?
N22 C22 N32 112.0(10) . . ?
N22 C22 C52 126.8(12) . . ?
N32 C22 C52 120.9(11) . . ?
N23 C23 N33 107.7(11) . . ?
N23 C23 C53 124.9(12) . . ?
N33 C23 C53 127.4(11) . . ?
N24 C24 N34 111.2(8) . . ?
N24 C24 C54 124.6(10) . . ?
N34 C24 C54 124.2(10) . . ?
N25 C25 N35 111.5(10) . . ?
N25 C25 C55 123.5(11) . . ?
N35 C25 C55 125.0(10) . . ?
N26 C26 N36 109.6(9) . . ?
N26 C26 C56 125.9(11) . . ?
N36 C26 C56 124.5(11) . . ?
C41 C31 N31 108.0(9) . . ?
C41 C31 H31A 110.1 . . ?
N31 C31 H31A 110.1 . . ?
C41 C31 H31B 110.1 . . ?
N31 C31 H31B 110.1 . . ?
H31A C31 H31B 108.4 . . ?
N32 C32 C42 112.5(10) . . ?
N32 C32 H32A 109.1 . . ?
C42 C32 H32A 109.1 . . ?
N32 C32 H32B 109.1 . . ?
C42 C32 H32B 109.1 . . ?
H32A C32 H32B 107.8 . . ?
N33 C33 C43 111.8(8) . . ?
N33 C33 H33A 109.3 . . ?
C43 C33 H33A 109.3 . . ?
N33 C33 H33B 109.3 . . ?
C43 C33 H33B 109.3 . . ?
H33A C33 H33B 107.9 . . ?
N34 C34 C44 112.7(8) . . ?
N34 C34 H34A 109.1 . . ?
C44 C34 H34A 109.1 . . ?
N34 C34 H34B 109.1 . . ?
C44 C34 H34B 109.1 . . ?
H34A C34 H34B 107.8 . . ?
N35 C35 C45 113.4(8) . . ?
N35 C35 H35A 108.9 . . ?
C45 C35 H35A 108.9 . . ?
N35 C35 H35B 108.9 . . ?
C45 C35 H35B 108.9 . . ?
H35A C35 H35B 107.7 . . ?
N36 C36 C46 112.3(8) . . ?
N36 C36 H36A 109.1 . . ?
C46 C36 H36A 109.1 . . ?
N36 C36 H36B 109.1 . . ?
C46 C36 H36B 109.1 . . ?
H36A C36 H36B 107.9 . . ?
C31 C41 H41A 109.5 . . ?
C31 C41 H41B 109.5 . . ?
H41A C41 H41B 109.5 . . ?
C31 C41 H41C 109.5 . . ?
H41A C41 H41C 109.5 . . ?
H41B C41 H41C 109.5 . . ?
C32 C42 H42A 109.5 . . ?
C32 C42 H42B 109.5 . . ?
H42A C42 H42B 109.5 . . ?
C32 C42 H42C 109.5 . . ?
H42A C42 H42C 109.5 . . ?
H42B C42 H42C 109.5 . . ?
C33 C43 H43A 109.5 . . ?
C33 C43 H43B 109.5 . . ?
H43A C43 H43B 109.5 . . ?
C33 C43 H43C 109.5 . . ?
H43A C43 H43C 109.5 . . ?
H43B C43 H43C 109.5 . . ?
C34 C44 H44A 109.5 . . ?
C34 C44 H44B 109.5 . . ?
H44A C44 H44B 109.5 . . ?
C34 C44 H44C 109.5 . . ?
H44A C44 H44C 109.5 . . ?
H44B C44 H44C 109.5 . . ?
C35 C45 H45A 109.5 . . ?
C35 C45 H45B 109.5 . . ?
H45A C45 H45B 109.5 . . ?
C35 C45 H45C 109.5 . . ?
H45A C45 H45C 109.5 . . ?
H45B C45 H45C 109.5 . . ?
C36 C46 H46A 109.5 . . ?
C36 C46 H46B 109.5 . . ?
H46A C46 H46B 109.5 . . ?
C36 C46 H46C 109.5 . . ?
H46A C46 H46C 109.5 . . ?
H46B C46 H46C 109.5 . . ?
C21 C51 H51A 109.5 . . ?
C21 C51 H51B 109.5 . . ?
H51A C51 H51B 109.5 . . ?
C21 C51 H51C 109.5 . . ?
H51A C51 H51C 109.5 . . ?
H51B C51 H51C 109.5 . . ?
C22 C52 H52A 109.5 . . ?
C22 C52 H52B 109.5 . . ?
H52A C52 H52B 109.5 . . ?
C22 C52 H52C 109.5 . . ?
H52A C52 H52C 109.5 . . ?
H52B C52 H52C 109.5 . . ?
C23 C53 H53A 109.5 . . ?
C23 C53 H53B 109.5 . . ?
H53A C53 H53B 109.5 . . ?
C23 C53 H53C 109.5 . . ?
H53A C53 H53C 109.5 . . ?
H53B C53 H53C 109.5 . . ?
C24 C54 H54A 109.5 . . ?
C24 C54 H54B 109.5 . . ?
H54A C54 H54B 109.5 . . ?
C24 C54 H54C 109.5 . . ?
H54A C54 H54C 109.5 . . ?
H54B C54 H54C 109.5 . . ?
C25 C55 H55A 109.5 . . ?
C25 C55 H55B 109.5 . . ?
H55A C55 H55B 109.5 . . ?
C25 C55 H55C 109.5 . . ?
H55A C55 H55C 109.5 . . ?
H55B C55 H55C 109.5 . . ?
C26 C56 H56A 109.5 . . ?
C26 C56 H56B 109.5 . . ?
H56A C56 H56B 109.5 . . ?
C26 C56 H56C 109.5 . . ?
H56A C56 H56C 109.5 . . ?
H56B C56 H56C 109.5 . . ?
N12 B1 N13 109.5(8) . . ?
N12 B1 N11 113.4(8) . . ?
N13 B1 N11 109.9(8) . . ?
N12 B1 H1 108.0 . . ?
N13 B1 H1 108.0 . . ?
N11 B1 H1 108.0 . . ?
N14 B2 N16 113.6(8) . . ?
N14 B2 N15 110.8(7) . . ?
N16 B2 N15 109.9(7) . . ?
N14 B2 H2 107.4 . . ?
N16 B2 H2 107.4 . . ?
N15 B2 H2 107.4 . . ?
O3 N1 O2 118.4(17) . . ?
O3 N1 O1 122.1(17) . . ?
O2 N1 O1 119.5(15) . . ?
C11 N11 N21 111.4(8) . . ?
C11 N11 B1 133.3(9) . . ?
N21 N11 B1 115.2(8) . . ?
C12 N12 N22 110.7(8) . . ?
C12 N12 B1 134.1(10) . . ?
N22 N12 B1 115.2(9) . . ?
C13 N13 N23 109.7(8) . . ?
C13 N13 B1 133.9(9) . . ?
N23 N13 B1 116.4(9) . . ?
C14 N14 N24 111.5(7) . . ?
C14 N14 B2 135.7(9) . . ?
N24 N14 B2 112.7(8) . . ?
C15 N15 N25 110.4(8) . . ?
C15 N15 B2 135.4(9) . . ?
N25 N15 B2 114.2(8) . . ?
C16 N16 N26 110.6(8) . . ?
C16 N16 B2 135.0(9) . . ?
N26 N16 B2 114.4(8) . . ?
C21 N21 N11 105.3(8) . . ?
C22 N22 N12 107.1(9) . . ?
C23 N23 N13 107.8(10) . . ?
C24 N24 N14 105.2(8) . . ?
C25 N25 N15 104.1(8) . . ?
C26 N26 N16 107.0(8) . . ?
C11 N31 C21 105.9(9) . . ?
C11 N31 C31 126.6(9) . . ?
C21 N31 C31 127.3(9) . . ?
C22 N32 C12 105.5(9) . . ?
C22 N32 C32 129.7(10) . . ?
C12 N32 C32 124.6(10) . . ?
C13 N33 C23 110.3(9) . . ?
C13 N33 C33 125.3(11) . . ?
C23 N33 C33 124.5(10) . . ?
C24 N34 C14 106.7(8) . . ?
C24 N34 C34 127.9(9) . . ?
C14 N34 C34 125.4(9) . . ?
C25 N35 C15 109.2(9) . . ?
C25 N35 C35 126.2(9) . . ?
C15 N35 C35 124.6(10) . . ?
C26 N36 C16 108.1(8) . . ?
C26 N36 C36 127.6(10) . . ?
C16 N36 C36 124.3(10) . . ?
C11 S1 Bi 103.1(3) . . ?
C12 S2 Bi 100.4(3) . . ?
C13 S3 Bi 103.8(3) . . ?
C14 S4 Bi 100.7(3) . . ?
C15 S5 Bi 103.7(3) . . ?
C16 S6 Bi 102.0(3) . . ?
S1 Bi S6 91.93(8) . . ?
S1 Bi S2 91.24(7) . . ?
S6 Bi S2 84.20(8) . . ?
S1 Bi S5 81.21(7) . . ?
S6 Bi S5 89.61(7) . . ?
S2 Bi S5 170.09(7) . . ?
S1 Bi S4 170.93(7) . . ?
S6 Bi S4 92.83(8) . . ?
S2 Bi S4 96.92(7) . . ?
S5 Bi S4 91.10(7) . . ?
S1 Bi S3 88.63(8) . . ?
S6 Bi S3 175.40(8) . . ?
S2 Bi S3 91.22(8) . . ?
S5 Bi S3 94.99(7) . . ?
S4 Bi S3 87.25(8) . . ?

loop_
_geom_bond_atom_site_label_1
_geom_bond_atom_site_label_2
_geom_bond_distance
_geom_bond_site_symmetry_2
_geom_bond_publ_flag
C1 Cl3 1.671(11) . ?
C1 Cl1 1.715(11) . ?
C1 Cl2 1.729(12) . ?
C1 H3 0.9800 . ?
C2 Cl6 1.669(12) . ?
C2 Cl4 1.686(10) . ?
C2 Cl5 1.740(10) . ?
C2 H4 0.9800 . ?
C11 N11 1.322(10) . ?
C11 N31 1.378(10) . ?
C11 S1 1.707(10) . ?
C12 N12 1.342(10) . ?
C12 N32 1.409(10) . ?
C12 S2 1.678(10) . ?
C13 N33 1.343(10) . ?
C13 N13 1.359(11) . ?
C13 S3 1.687(11) . ?
C14 N14 1.335(10) . ?
C14 N34 1.388(10) . ?
C14 S4 1.696(9) . ?
C15 N35 1.346(10) . ?
C15 N15 1.346(10) . ?
C15 S5 1.708(10) . ?
C16 N16 1.353(10) . ?
C16 N36 1.382(10) . ?
C16 S6 1.712(10) . ?
C21 N21 1.288(11) . ?
C21 N31 1.385(12) . ?
C21 C51 1.485(12) . ?
C22 N22 1.248(11) . ?
C22 N32 1.394(12) . ?
C22 C52 1.522(12) . ?
C23 N23 1.296(11) . ?
C23 N33 1.379(11) . ?
C23 C53 1.468(12) . ?
C24 N24 1.309(10) . ?
C24 N34 1.369(11) . ?
C24 C54 1.491(11) . ?
C25 N25 1.296(10) . ?
C25 N35 1.342(11) . ?
C25 C55 1.490(11) . ?
C26 N26 1.301(11) . ?
C26 N36 1.375(10) . ?
C26 C56 1.471(11) . ?
C31 C41 1.498(11) . ?
C31 N31 1.507(12) . ?
C31 H31A 0.9700 . ?
C31 H31B 0.9700 . ?
C32 N32 1.484(11) . ?
C32 C42 1.485(12) . ?
C32 H32A 0.9700 . ?
C32 H32B 0.9700 . ?
C33 N33 1.456(11) . ?
C33 C43 1.516(12) . ?
C33 H33A 0.9700 . ?
C33 H33B 0.9700 . ?
C34 N34 1.455(10) . ?
C34 C44 1.490(11) . ?
C34 H34A 0.9700 . ?
C34 H34B 0.9700 . ?
C35 N35 1.480(10) . ?
C35 C45 1.513(11) . ?
C35 H35A 0.9700 . ?
C35 H35B 0.9700 . ?
C36 N36 1.498(10) . ?
C36 C46 1.499(12) . ?
C36 H36A 0.9700 . ?
C36 H36B 0.9700 . ?
C41 H41A 0.9600 . ?
C41 H41B 0.9600 . ?
C41 H41C 0.9600 . ?
C42 H42A 0.9600 . ?
C42 H42B 0.9600 . ?
C42 H42C 0.9600 . ?
C43 H43A 0.9600 . ?
C43 H43B 0.9600 . ?
C43 H43C 0.9600 . ?
C44 H44A 0.9600 . ?
C44 H44B 0.9600 . ?
C44 H44C 0.9600 . ?
C45 H45A 0.9600 . ?
C45 H45B 0.9600 . ?
C45 H45C 0.9600 . ?
C46 H46A 0.9600 . ?
C46 H46B 0.9600 . ?
C46 H46C 0.9600 . ?
C51 H51A 0.9600 . ?
C51 H51B 0.9600 . ?
C51 H51C 0.9600 . ?
C52 H52A 0.9600 . ?
C52 H52B 0.9600 . ?
C52 H52C 0.9600 . ?
C53 H53A 0.9600 . ?
C53 H53B 0.9600 . ?
C53 H53C 0.9600 . ?
C54 H54A 0.9600 . ?
C54 H54B 0.9600 . ?
C54 H54C 0.9600 . ?
C55 H55A 0.9600 . ?
C55 H55B 0.9600 . ?
C55 H55C 0.9600 . ?
C56 H56A 0.9600 . ?
C56 H56B 0.9600 . ?
C56 H56C 0.9600 . ?
B1 N12 1.522(11) . ?
B1 N13 1.551(12) . ?
B1 N11 1.561(12) . ?
B1 H1 0.9800 . ?
B2 N14 1.537(11) . ?
B2 N16 1.544(11) . ?
B2 N15 1.572(11) . ?
B2 H2 0.9800 . ?
N1 O3 1.145(13) . ?
N1 O2 1.200(13) . ?
N1 O1 1.217(12) . ?
N11 N21 1.382(9) . ?
N12 N22 1.390(9) . ?
N13 N23 1.378(9) . ?
N14 N24 1.378(9) . ?
N15 N25 1.406(9) . ?
N16 N26 1.374(8) . ?
S1 Bi 2.744(3) . ?
S2 Bi 2.804(3) . ?
S3 Bi 2.836(3) . ?
S4 Bi 2.831(2) . ?
S5 Bi 2.816(3) . ?
S6 Bi 2.793(3) . ?
